data_2009072
loop_
_publ_author_name
'Groux, Laurent F.'
'B\'elanger-Gari\'epy, Francine'
'Zargarian, Davit'

_publ_section_title
;
 Benzyl[3-(3-indenyl)propyl]ammonium bromide
;
_journal_issue 10
_journal_name_full 'Acta Crystallographica Section C'
_journal_page_first IUC9900130
_journal_paper_doi 10.1107/S0108270199098637
_journal_volume 55
_journal_year 1999
_chemical_formula_iupac 'C19 H22 N 1+, Br 1-'
_chemical_formula_moiety 'C19 H22 N 1+, Br 1-'
_chemical_formula_sum 'C19 H22 Br N'
_chemical_formula_weight 344.29
_chemical_name_systematic
;
N-[3-(3-Indenyl)propyl]-benzylammonium bromide
;
_space_group_IT_number 14
_symmetry_cell_setting monoclinic
_symmetry_space_group_name_Hall '-P 2yn'
_symmetry_space_group_name_H-M 'P 1 21/n 1'
_audit_creation_method 'SHELXL96 (Sheldrick, 1996)'
_cell_angle_alpha 90.00
_cell_angle_beta 95.45(6)
_cell_angle_gamma 90.00
_cell_formula_units_Z 4
_cell_length_a 15.001(9)
_cell_length_b 7.385(3)
_cell_length_c 15.078(13)
_cell_measurement_reflns_used 25
_cell_measurement_temperature 293(2)
_cell_measurement_theta_max 22.5
_cell_measurement_theta_min 20.0
_cell_volume 1662.8(19)
_computing_cell_refinement 'CAD-4 Software (Enraf-Nonius, 1989)'
_computing_data_collection 'CAD-4 Software (Enraf-Nonius, 1989)'
_computing_data_reduction 'NRC-2 and NRC-2A (Ahmed et al, 1973)'
_computing_publication_material 'NRCVAX (Gabe et al (1989) and SHELXL96 (Sheldrick (1996))'
_computing_structure_refinement 'NRCVAX (Gabe et al, 1989) and SHELXL96 (Sheldrick, 1996)'
_computing_structure_solution 'SHELXS96 (Sheldrick, 1990)'
_diffrn_ambient_temperature 293(2)
_diffrn_measurement_device_type 'Nonius CAD-4'
_diffrn_measurement_method \w/2\q
_diffrn_radiation_monochromator graphite
_diffrn_radiation_source 'normal-focus xray tube'
_diffrn_radiation_type CuK\a
_diffrn_radiation_wavelength 1.54056
_diffrn_reflns_av_R_equivalents 0.025
_diffrn_reflns_av_sigmaI/netI 0.0355
_diffrn_reflns_limit_h_max 18
_diffrn_reflns_limit_h_min -18
_diffrn_reflns_limit_k_max 8
_diffrn_reflns_limit_k_min -8
_diffrn_reflns_limit_l_max 18
_diffrn_reflns_limit_l_min -18
_diffrn_reflns_number 11851
_diffrn_reflns_theta_max 69.85
_diffrn_reflns_theta_min 3.97
_diffrn_standards_decay_% 'no decay, variation  1.5'
_diffrn_standards_interval_time 60
_diffrn_standards_number 5
_exptl_absorpt_coefficient_mu 3.295
_exptl_absorpt_correction_T_max 0.807
_exptl_absorpt_correction_T_min 0.581
_exptl_absorpt_correction_type integration
_exptl_absorpt_process_details '(ABSORP in NRCVAX; Gabe et al, 1989)'
_exptl_crystal_colour 'clear pale yellow'
_exptl_crystal_density_diffrn 1.375
_exptl_crystal_density_meas ?
_exptl_crystal_density_method none
_exptl_crystal_description block
_exptl_crystal_F_000 712
_exptl_crystal_size_max 0.33
_exptl_crystal_size_mid 0.08
_exptl_crystal_size_min 0.08
_refine_diff_density_max 0.590
_refine_diff_density_min -0.442
_refine_ls_extinction_coef 0.00165(14)
_refine_ls_extinction_method 'SHELXL96 (Sheldrick, 1996)'
_refine_ls_goodness_of_fit_all 0.940
_refine_ls_goodness_of_fit_ref 1.023
_refine_ls_hydrogen_treatment constr
_refine_ls_matrix_type full
_refine_ls_number_parameters 191
_refine_ls_number_reflns 3161
_refine_ls_number_restraints 0
_refine_ls_restrained_S_all 0.940
_refine_ls_restrained_S_obs 1.023
_refine_ls_R_factor_all 0.041
_refine_ls_R_factor_gt 0.031
_refine_ls_shift/su_max 0.001
_refine_ls_shift/su_mean 0.000
_refine_ls_structure_factor_coef Fsqd
_refine_ls_weighting_details 'w = 1/[\s^2^(Fo^2^)+(0.0394P)^2^] where P = (Fo^2^+2Fc^2^)/3'
_refine_ls_weighting_scheme calc
_refine_ls_wR_factor_all 0.077
_refine_ls_wR_factor_ref 0.074
_reflns_number_gt 2493
_reflns_number_total 3161
_reflns_threshold_expression I>2\s(I)
_cod_data_source_file qb0113.cif
_cod_data_source_block QB0113
_cod_depositor_comments
;
The following automatic conversions were performed:
'_symmetry_cell_setting' value 'Monoclinic' changed to 'monoclinic'
according to '/home/saulius/struct/CIF-dictionaries/cif_core.dic'
dictionary named 'cif_core.dic' version 2.4.1 from 2010-06-29.

Automatic conversion script
Id: cif_fix_enum 1527 2010-12-29 10:47:43Z saulius 

The following automatic conversions were performed:

'_symmetry_cell_setting' value 'Monoclinic' changed to 'monoclinic'
according to /home/saulius/struct/CIF-dictionaries/cif_core.dic
dictionary named 'cif_core.dic' version 2.4.1 from 2010-06-29.

Automatic conversion script
Id: cif_fix_values 1715 2011-07-08 13:25:40Z adriana 

The following automatic conversions were performed:

'_exptl_crystal_density_meas' value 'not measured' was changed to '?'
- the value is perceived as not measured.

Automatic conversion script
Id: cif_fix_values 3008 2015-01-20 13:52:24Z robertas 
;
_cod_original_sg_symbol_H-M 'P 21/n'
_cod_database_code 2009072

loop_
_symmetry_equiv_pos_as_xyz
'x, y, z'
'-x+1/2, y+1/2, -z+1/2'
'-x, -y, -z'
'x-1/2, -y-1/2, z-1/2'

loop_
_atom_site_label
_atom_site_fract_x
_atom_site_fract_y
_atom_site_fract_z
_atom_site_U_iso_or_equiv
_atom_site_adp_type
_atom_site_calc_flag
_atom_site_refinement_flags
_atom_site_occupancy
_atom_site_disorder_group
_atom_site_type_symbol
Br .836025(17) .62150(4) .20808(2) .05655(12) Uani d . 1 . Br
N .63004(11) .6841(2) .25964(11) .0349(4) Uani d . 1 . N
HNA .6282 .8059 .2606 .042 Uiso calc R 1 . H
HNB .6842 .6512 .2440 .042 Uiso calc R 1 . H
C1 .60421(17) .8796(3) -.17670(15) .0501(6) Uani d . 1 . C
H1A .6472 .8134 -.2084 .060 Uiso calc R 1 . H
H1B .5492 .8946 -.2153 .060 Uiso calc R 1 . H
C2 .58743(15) .7862(3) -.09121(15) .0448(5) Uani d . 1 . C
H2 .5646 .6695 -.0883 .054 Uiso calc R 1 . H
C3 .60902(13) .8901(3) -.02006(14) .0355(5) Uani d . 1 . C
C3A .64292(13) 1.0634(3) -.05061(14) .0345(5) Uani d . 1 . C
C4 .67448(14) 1.2144(3) -.00314(16) .0410(5) Uani d . 1 . C
H4 .6746 1.2185 .0585 .049 Uiso calc R 1 . H
C5 .70595(16) 1.3597(3) -.04956(19) .0515(6) Uani d . 1 . C
H5 .7283 1.4613 -.0185 .062 Uiso calc R 1 . H
C6 .70440(17) 1.3551(4) -.14155(19) .0547(7) Uani d . 1 . C
H6 .7255 1.4541 -.1714 .066 Uiso calc R 1 . H
C7 .67208(15) 1.2062(4) -.18950(16) .0501(6) Uani d . 1 . C
H7 .6709 1.2045 -.2513 .060 Uiso calc R 1 . H
C7A .64120(14) 1.0585(3) -.14389(15) .0406(5) Uani d . 1 . C
C8 .60273(14) .8503(3) .07692(14) .0383(5) Uani d . 1 . C
H8A .5562 .9257 .0981 .046 Uiso calc R 1 . H
H8B .6589 .8834 .1101 .046 Uiso calc R 1 . H
C9 .58248(17) .6543(3) .09654(15) .0455(6) Uani d . 1 . C
H9A .6340 .5814 .0851 .055 Uiso calc R 1 . H
H9B .5325 .6151 .0555 .055 Uiso calc R 1 . H
C10 .56009(15) .6173(3) .19078(14) .0439(5) Uani d . 1 . C
H10A .5035 .6749 .1997 .053 Uiso calc R 1 . H
H10B .5527 .4879 .1983 .053 Uiso calc R 1 . H
C11 .62000(14) .6147(3) .35153(14) .0406(5) Uani d . 1 . C
H11A .6625 .6767 .3936 .049 Uiso calc R 1 . H
H11B .6345 .4867 .3539 .049 Uiso calc R 1 . H
C12 .52653(14) .6409(3) .37966(13) .0365(5) Uani d . 1 . C
C13 .46898(16) .4948(4) .38211(15) .0454(6) Uani d . 1 . C
H13 .4870 .3810 .3644 .054 Uiso calc R 1 . H
C14 .38445(16) .5171(4) .41090(16) .0546(7) Uani d . 1 . C
H14 .3462 .4183 .4125 .066 Uiso calc R 1 . H
C15 .35723(16) .6850(4) .43697(16) .0564(7) Uani d . 1 . C
H15 .3008 .7000 .4566 .068 Uiso calc R 1 . H
C16 .41374(17) .8306(4) .43389(17) .0537(7) Uani d . 1 . C
H16 .3953 .9444 .4511 .064 Uiso calc R 1 . H
C17 .49826(15) .8089(3) .40521(15) .0441(5) Uani d . 1 . C
H17 .5361 .9083 .4032 .053 Uiso calc R 1 . H

loop_
_atom_site_aniso_label
_atom_site_aniso_U_11
_atom_site_aniso_U_22
_atom_site_aniso_U_33
_atom_site_aniso_U_12
_atom_site_aniso_U_13
_atom_site_aniso_U_23
Br .04427(15) .04382(17) .0851(2) .01112(11) .02472(13) .01812(14)
N .0286(8) .0358(10) .0410(10) .0007(7) .0075(7) -.0031(8)
C1 .0546(14) .0584(16) .0367(12) -.0001(12) .0013(10) -.0018(12)
C2 .0482(13) .0419(14) .0439(13) -.0030(10) .0019(10) -.0008(11)
C3 .0303(9) .0385(12) .0376(11) .0023(9) .0033(8) .0017(9)
C3A .0282(9) .0369(12) .0390(11) .0065(8) .0061(8) .0041(9)
C4 .0343(11) .0415(13) .0484(13) .0020(9) .0096(9) -.0022(10)
C5 .0441(13) .0381(14) .0749(18) .0015(10) .0186(12) -.0011(12)
C6 .0515(14) .0441(15) .0721(17) .0082(12) .0245(13) .0168(13)
C7 .0465(13) .0600(17) .0453(14) .0129(12) .0124(11) .0165(12)
C7A .0344(10) .0480(13) .0395(12) .0080(10) .0049(9) .0054(10)
C8 .0393(11) .0383(13) .0379(11) -.0002(9) .0065(9) -.0007(10)
C9 .0579(14) .0411(14) .0381(12) -.0073(11) .0078(10) -.0014(10)
C10 .0447(12) .0474(14) .0394(12) -.0119(11) .0033(9) -.0003(11)
C11 .0358(11) .0495(14) .0364(11) .0027(10) .0029(8) .0021(10)
C12 .0360(10) .0463(13) .0273(10) -.0025(10) .0028(8) .0000(9)
C13 .0506(13) .0459(14) .0395(12) -.0075(11) .0037(10) .0026(10)
C14 .0465(13) .0698(19) .0476(14) -.0215(13) .0049(11) .0105(13)
C15 .0381(12) .089(2) .0439(14) -.0045(13) .0104(10) .0006(14)
C16 .0465(13) .0639(18) .0524(14) .0058(12) .0128(11) -.0120(13)
C17 .0405(11) .0494(14) .0435(13) -.0053(10) .0085(10) -.0070(11)

loop_
_atom_type_symbol
_atom_type_description
_atom_type_scat_dispersion_real
_atom_type_scat_dispersion_imag
_atom_type_scat_source
Br Br -0.6763 1.2805 'International Tables Vol C Tables 4.2.6.8 and 6.1.1.4'
N N 0.0311 0.0180 'International Tables Vol C Tables 4.2.6.8 and 6.1.1.4'
C C 0.0181 0.0091 'International Tables Vol C Tables 4.2.6.8 and 6.1.1.4'
H H 0.0000 0.0000 'International Tables Vol C Tables 4.2.6.8 and 6.1.1.4'

loop_
_geom_angle_atom_site_label_1
_geom_angle_atom_site_label_2
_geom_angle_atom_site_label_3
_geom_angle
_geom_angle_publ_flag
C10 N C11 113.91(17) y
C10 N HNA 108.77 ?
C11 N HNA 108.77 ?
C10 N HNB 108.77 ?
C11 N HNB 108.77 ?
HNA N HNB 107.7 ?
C7A C1 C2 102.00(19) y
C7A C1 H1A 111.37 ?
C2 C1 H1A 111.37 ?
C7A C1 H1B 111.37 ?
C2 C1 H1B 111.37 ?
H1A C1 H1B 109.2 ?
C3 C2 C1 112.2(2) y
C3 C2 H2 123.89 ?
C1 C2 H2 123.89 ?
C2 C3 C3A 108.3(2) y
C2 C3 C8 129.6(2) y
C3A C3 C8 122.13(19) y
C4 C3A C7A 120.8(2) y
C4 C3A C3 130.7(2) y
C7A C3A C3 108.5(2) y
C3A C4 C5 118.6(2) y
C3A C4 H4 120.72 ?
C5 C4 H4 120.72 ?
C6 C5 C4 120.8(2) y
C6 C5 H5 119.61 ?
C4 C5 H5 119.61 ?
C7 C6 C5 121.1(2) y
C7 C6 H6 119.46 ?
C5 C6 H6 119.46 ?
C6 C7 C7A 118.9(2) y
C6 C7 H7 120.56 ?
C7A C7 H7 120.56 ?
C7 C7A C3A 119.9(2) y
C7 C7A C1 131.1(2) y
C3A C7A C1 108.9(2) y
C3 C8 C9 114.18(18) y
C3 C8 H8A 108.71 ?
C9 C8 H8A 108.71 ?
C3 C8 H8B 108.71 ?
C9 C8 H8B 108.71 ?
H8A C8 H8B 107.6 ?
C8 C9 C10 114.95(19) y
C8 C9 H9A 108.53 ?
C10 C9 H9A 108.53 ?
C8 C9 H9B 108.53 ?
C10 C9 H9B 108.53 ?
H9A C9 H9B 107.5 ?
N C10 C9 112.95(19) y
N C10 H10A 109.00 ?
C9 C10 H10A 109.00 ?
N C10 H10B 109.00 ?
C9 C10 H10B 109.00 ?
H10A C10 H10B 107.8 ?
N C11 C12 113.08(18) y
N C11 H11A 108.96 ?
C12 C11 H11A 108.96 ?
N C11 H11B 108.96 ?
C12 C11 H11B 108.96 ?
H11A C11 H11B 107.8 ?
C17 C12 C13 119.0(2) ?
C17 C12 C11 120.7(2) ?
C13 C12 C11 120.3(2) ?
C12 C13 C14 120.4(2) ?
C12 C13 H13 119.79 ?
C14 C13 H13 119.79 ?
C15 C14 C13 120.1(2) ?
C15 C14 H14 119.96 ?
C13 C14 H14 119.96 ?
C16 C15 C14 119.7(2) ?
C16 C15 H15 120.14 ?
C14 C15 H15 120.14 ?
C15 C16 C17 120.4(3) ?
C15 C16 H16 119.80 ?
C17 C16 H16 119.80 ?
C12 C17 C16 120.4(2) ?
C12 C17 H17 119.81 ?
C16 C17 H17 119.81 ?

loop_
_geom_bond_atom_site_label_1
_geom_bond_atom_site_label_2
_geom_bond_site_symmetry_2
_geom_bond_distance
_geom_bond_publ_flag
N C10 . 1.489(3) y
N C11 . 1.498(3) y
N HNA . .9000 ?
N HNB . .9000 ?
C1 C7A . 1.499(3) y
C1 C2 . 1.504(3) y
C1 H1A . .9700 ?
C1 H1B . .9700 ?
C2 C3 . 1.334(3) y
C2 H2 . .9300 ?
C3 C3A . 1.467(3) y
C3 C8 . 1.503(3) y
C3A C4 . 1.384(3) y
C3A C7A . 1.405(3) y
C4 C5 . 1.388(3) y
C4 H4 . .9300 ?
C5 C6 . 1.385(4) y
C5 H5 . .9300 ?
C6 C7 . 1.379(4) y
C6 H6 . .9300 ?
C7 C7A . 1.392(3) y
C7 H7 . .9300 ?
C8 C9 . 1.514(3) y
C8 H8A . .9700 ?
C8 H8B . .9700 ?
C9 C10 . 1.516(3) y
C9 H9A . .9700 ?
C9 H9B . .9700 ?
C10 H10A . .9700 ?
C10 H10B . .9700 ?
C11 C12 . 1.515(3) y
C11 H11A . .9700 ?
C11 H11B . .9700 ?
C12 C17 . 1.378(3) ?
C12 C13 . 1.384(3) ?
C13 C14 . 1.389(3) ?
C13 H13 . .9300 ?
C14 C15 . 1.375(4) ?
C14 H14 . .9300 ?
C15 C16 . 1.372(4) ?
C15 H15 . .9300 ?
C16 C17 . 1.387(3) ?
C16 H16 . .9300 ?
C17 H17 . .9300 ?

loop_
_geom_hbond_atom_site_label_D
_geom_hbond_atom_site_label_H
_geom_hbond_atom_site_label_A
_geom_hbond_site_symmetry_A
_geom_hbond_distance_DH
_geom_hbond_distance_HA
_geom_hbond_distance_DA
_geom_hbond_angle_DHA
_geom_hbond_publ_flag
N HNA Br 2_655 0.90 2.43 3.299(2) 162.9 y
N HNB Br 1_555 0.90 2.40 3.290(3) 169.3 y

loop_
_geom_torsion_atom_site_label_1
_geom_torsion_atom_site_label_2
_geom_torsion_atom_site_label_3
_geom_torsion_atom_site_label_4
_geom_torsion
_geom_torsion_publ_flag
C7A C1 C2 C3 0.8(3) ?
C1 C2 C3 C3A -0.3(3) y
C1 C2 C3 C8 179.9(2) ?
C2 C3 C3A C4 -179.3(2) ?
C8 C3 C3A C4 0.6(3) ?
C2 C3 C3A C7A -0.3(2) ?
C8 C3 C3A C7A 179.51(18) ?
C7A C3A C4 C5 -1.2(3) ?
C3 C3A C4 C5 177.7(2) ?
C3A C4 C5 C6 1.1(3) ?
C4 C5 C6 C7 -0.3(4) ?
C5 C6 C7 C7A -0.4(4) ?
C6 C7 C7A C3A 0.3(3) ?
C6 C7 C7A C1 -178.9(2) ?
C4 C3A C7A C7 0.5(3) ?
C3 C3A C7A C7 -178.59(19) y
C4 C3A C7A C1 179.87(19) ?
C3 C3A C7A C1 0.8(2) ?
C2 C1 C7A C7 178.4(2) ?
C2 C1 C7A C3A -0.9(2) ?
C2 C3 C8 C9 10.4(3) y
C3A C3 C8 C9 -169.37(19) y
C3 C8 C9 C10 -169.93(19) y
C11 N C10 C9 -167.31(19) ?
C8 C9 C10 N -54.4(3) y
C10 N C11 C12 -50.8(3) y
N C11 C12 C17 -76.2(3) y
N C11 C12 C13 105.4(2) y
C17 C12 C13 C14 -0.8(3) ?
C11 C12 C13 C14 177.7(2) ?
C12 C13 C14 C15 0.2(4) ?
C13 C14 C15 C16 0.4(4) ?
C14 C15 C16 C17 -0.4(4) ?
C13 C12 C17 C16 0.7(3) y
C11 C12 C17 C16 -177.7(2) ?
C15 C16 C17 C12 -0.1(4) ?

loop_
_cod_related_entry_id
_cod_related_entry_database
_cod_related_entry_code
1 ChemSpider 21136113
